data_4088905
loop_
_publ_author_name
'Walter, Marc D.'
'Burns, Carol J.'
'Matsunaga, Phillip T.'
'Smith, Michael E.'
'Andersen, Richard A.'

_publ_section_title
;
 Synthesis and Physical Properties of Pentamethylmanganocene,
 (C5Me5)Mn(C5H5), and the Inclusion Compounds [(C5Me5)2Yb]2[(C5H5)2M]
 (Where M = V, Cr, Fe, Co)
;
_journal_issue 20
_journal_name_full Organometallics
_journal_page_first 3488
_journal_paper_doi 10.1021/acs.organomet.6b00554
_journal_volume 35
_journal_year 2016
_chemical_formula_sum 'C15 H20 Mn'
_chemical_formula_weight 255.25
_space_group_IT_number 2
_space_group_name_Hall '-P 1'
_space_group_name_H-M_alt 'P -1'
_symmetry_cell_setting triclinic
_symmetry_space_group_name_H-M 'P -1'
_atom_sites_solution_hydrogens geom
_atom_sites_solution_primary direct
_atom_sites_solution_secondary difmap
_audit_creation_method SHELXL-97
_cell_angle_alpha 101.645(15)
_cell_angle_beta 96.985(18)
_cell_angle_gamma 118.493(18)
_cell_formula_units_Z 2
_cell_length_a 7.865(2)
_cell_length_b 8.2036(15)
_cell_length_c 12.163(2)
_cell_measurement_reflns_used 1375
_cell_measurement_temperature 183(2)
_cell_measurement_theta_max 21.5
_cell_measurement_theta_min 2.1
_cell_volume 653.5(3)
_computing_structure_refinement 'SHELXL-97 (Sheldrick, 1997)'
_computing_structure_solution 'SHELXS-97 (Sheldrick, 1997)'
_diffrn_ambient_temperature 183(2)
_diffrn_measured_fraction_theta_full 0.999
_diffrn_measured_fraction_theta_max 0.999
_diffrn_measurement_device_type 'Enraf-Nonius CAD4 diffractometer'
_diffrn_radiation_monochromator graphite
_diffrn_radiation_source 'fine-focus sealed tube'
_diffrn_radiation_type MoK\a
_diffrn_radiation_wavelength 0.71073
_diffrn_reflns_av_R_equivalents 0.0000
_diffrn_reflns_av_sigmaI/netI 0.0171
_diffrn_reflns_limit_h_max 8
_diffrn_reflns_limit_h_min 0
_diffrn_reflns_limit_k_max 7
_diffrn_reflns_limit_k_min -8
_diffrn_reflns_limit_l_max 12
_diffrn_reflns_limit_l_min -13
_diffrn_reflns_number 1696
_diffrn_reflns_theta_full 22.47
_diffrn_reflns_theta_max 22.47
_diffrn_reflns_theta_min 1.77
_exptl_absorpt_coefficient_mu 0.981
_exptl_absorpt_correction_T_max 0.7776
_exptl_absorpt_correction_T_min 0.7069
_exptl_absorpt_correction_type psi-scan
_exptl_absorpt_process_details 'North et al. (1968)'
_exptl_crystal_colour red
_exptl_crystal_density_diffrn 1.297
_exptl_crystal_density_method 'not measured'
_exptl_crystal_description block
_exptl_crystal_F_000 270
_exptl_crystal_size_max 0.38
_exptl_crystal_size_mid 0.30
_exptl_crystal_size_min 0.27
_refine_diff_density_max 0.239
_refine_diff_density_min -0.536
_refine_diff_density_rms 0.074
_refine_ls_extinction_method none
_refine_ls_goodness_of_fit_ref 1.088
_refine_ls_hydrogen_treatment constr
_refine_ls_matrix_type full
_refine_ls_number_parameters 150
_refine_ls_number_reflns 1696
_refine_ls_number_restraints 0
_refine_ls_restrained_S_all 1.088
_refine_ls_R_factor_all 0.0371
_refine_ls_R_factor_gt 0.0350
_refine_ls_shift/su_max 0.000
_refine_ls_shift/su_mean 0.000
_refine_ls_structure_factor_coef Fsqd
_refine_ls_weighting_details 'calc w=1/[\s^2^(Fo^2^)+(0.0587P)^2^+0.4483P] where P=(Fo^2^+2Fc^2^)/3'
_refine_ls_weighting_scheme calc
_refine_ls_wR_factor_gt 0.0896
_refine_ls_wR_factor_ref 0.0912
_reflns_number_gt 1593
_reflns_number_total 1696
_reflns_threshold_expression >2sigma(I)
_cod_data_source_file om6b00554_si_002.cif
_cod_data_source_block (C5Me5)Mn(C5H5)
_cod_original_cell_volume 653.5(2)
_cod_original_sg_symbol_H-M P-1
_cod_database_code 4088905

loop_
_symmetry_equiv_pos_as_xyz
'x, y, z'
'-x, -y, -z'

loop_
_atom_site_label
_atom_site_type_symbol
_atom_site_fract_x
_atom_site_fract_y
_atom_site_fract_z
_atom_site_U_iso_or_equiv
_atom_site_adp_type
_atom_site_occupancy
_atom_site_symmetry_multiplicity
_atom_site_calc_flag
_atom_site_refinement_flags
Mn1 Mn 0.81180(6) 0.12906(6) 0.27426(3) 0.0224(2) Uani 1 1 d .
C1 C 0.8404(4) -0.0307(5) 0.1278(3) 0.0344(7) Uani 1 1 d .
C2 C 0.9455(5) 0.1698(5) 0.1353(3) 0.0342(7) Uani 1 1 d .
C3 C 1.0971(4) 0.2715(4) 0.2413(3) 0.0315(7) Uani 1 1 d .
C4 C 1.0857(4) 0.1341(4) 0.2990(2) 0.0295(7) Uani 1 1 d .
C5 C 0.9280(4) -0.0529(4) 0.2295(3) 0.0315(7) Uani 1 1 d .
C6 C 0.6713(6) -0.1901(6) 0.0272(3) 0.0659(12) Uani 1 1 d .
H06A H 0.5798 -0.1476 0.0024 0.099 Uiso 1 1 calc R
H06B H 0.5989 -0.3069 0.0511 0.099 Uiso 1 1 calc R
H06C H 0.7255 -0.2194 -0.0375 0.099 Uiso 1 1 calc R
C7 C 0.9094(7) 0.2587(7) 0.0453(3) 0.0630(12) Uani 1 1 d .
H07D H 0.9675 0.2343 -0.0184 0.095 Uiso 1 1 calc R
H07E H 0.9720 0.3992 0.0804 0.095 Uiso 1 1 calc R
H07F H 0.7652 0.2008 0.0153 0.095 Uiso 1 1 calc R
C8 C 1.2514(5) 0.4851(5) 0.2825(4) 0.0533(10) Uani 1 1 d .
H08A H 1.2915 0.5296 0.3675 0.080 Uiso 1 1 calc R
H08B H 1.1947 0.5570 0.2542 0.080 Uiso 1 1 calc R
H08C H 1.3684 0.5077 0.2526 0.080 Uiso 1 1 calc R
C9 C 1.2194(5) 0.1790(6) 0.4147(3) 0.0461(9) Uani 1 1 d .
H09D H 1.3342 0.1670 0.4021 0.069 Uiso 1 1 calc R
H09E H 1.1440 0.0873 0.4554 0.069 Uiso 1 1 calc R
H09F H 1.2667 0.3118 0.4615 0.069 Uiso 1 1 calc R
C10 C 0.8692(6) -0.2419(5) 0.2553(4) 0.0573(11) Uani 1 1 d .
H10A H 0.9557 -0.2890 0.2300 0.086 Uiso 1 1 calc R
H10B H 0.7297 -0.3381 0.2138 0.086 Uiso 1 1 calc R
H10C H 0.8841 -0.2217 0.3390 0.086 Uiso 1 1 calc R
C11 C 0.5072(4) 0.0296(5) 0.2623(3) 0.0359(8) Uani 1 1 d .
H11 H 0.4020 -0.0727 0.1990 0.043 Uiso 1 1 calc R
C12 C 0.6089(5) 0.2297(5) 0.2701(3) 0.0374(8) Uani 1 1 d .
H12 H 0.5838 0.2854 0.2134 0.045 Uiso 1 1 calc R
C13 C 0.7539(5) 0.3307(4) 0.3771(3) 0.0342(7) Uani 1 1 d .
H13 H 0.8449 0.4670 0.4052 0.041 Uiso 1 1 calc R
C14 C 0.7405(4) 0.1952(4) 0.4347(3) 0.0303(7) Uani 1 1 d .
H14 H 0.8207 0.2244 0.5090 0.036 Uiso 1 1 calc R
C15 C 0.5888(4) 0.0088(4) 0.3644(3) 0.0315(7) Uani 1 1 d .
H15 H 0.5487 -0.1096 0.3825 0.038 Uiso 1 1 calc R

loop_
_atom_site_aniso_label
_atom_site_aniso_U_11
_atom_site_aniso_U_22
_atom_site_aniso_U_33
_atom_site_aniso_U_23
_atom_site_aniso_U_13
_atom_site_aniso_U_12
Mn1 0.0193(3) 0.0246(3) 0.0222(3) 0.00443(19) 0.00638(18) 0.0112(2)
C1 0.0264(16) 0.0416(19) 0.0279(16) -0.0027(14) 0.0064(13) 0.0172(15)
C2 0.0373(18) 0.052(2) 0.0291(17) 0.0180(15) 0.0165(14) 0.0304(17)
C3 0.0270(16) 0.0308(17) 0.0363(17) 0.0077(14) 0.0173(14) 0.0133(14)
C4 0.0224(15) 0.0414(18) 0.0257(15) 0.0079(14) 0.0124(13) 0.0167(14)
C5 0.0331(17) 0.0278(16) 0.0407(18) 0.0093(14) 0.0178(14) 0.0195(14)
C6 0.039(2) 0.078(3) 0.047(2) -0.026(2) -0.0012(18) 0.024(2)
C7 0.076(3) 0.108(3) 0.052(2) 0.048(2) 0.036(2) 0.069(3)
C8 0.045(2) 0.0364(19) 0.071(3) 0.0105(18) 0.0308(19) 0.0134(17)
C9 0.0391(19) 0.080(3) 0.0313(18) 0.0129(18) 0.0109(15) 0.041(2)
C10 0.071(3) 0.041(2) 0.082(3) 0.026(2) 0.043(2) 0.036(2)
C11 0.0228(16) 0.045(2) 0.0280(17) -0.0035(14) 0.0008(13) 0.0151(15)
C12 0.0406(19) 0.055(2) 0.0373(18) 0.0177(16) 0.0127(15) 0.0377(18)
C13 0.0320(17) 0.0278(16) 0.0424(18) 0.0034(14) 0.0132(15) 0.0168(14)
C14 0.0281(16) 0.0367(17) 0.0237(15) 0.0026(13) 0.0080(13) 0.0171(14)
C15 0.0261(16) 0.0289(16) 0.0365(17) 0.0103(14) 0.0137(14) 0.0104(14)

loop_
_atom_type_symbol
_atom_type_description
_atom_type_scat_dispersion_real
_atom_type_scat_dispersion_imag
_atom_type_scat_source
C C 0.0033 0.0016 'International Tables Vol C Tables 4.2.6.8 and 6.1.1.4'
H H 0.0000 0.0000 'International Tables Vol C Tables 4.2.6.8 and 6.1.1.4'
Mn Mn 0.3368 0.7283 'International Tables Vol C Tables 4.2.6.8 and 6.1.1.4'

loop_
_geom_angle_atom_site_label_1
_geom_angle_atom_site_label_2
_geom_angle_atom_site_label_3
_geom_angle
C1 Mn1 C2 39.68(13)
C1 Mn1 C11 109.47(12)
C2 Mn1 C11 124.45(12)
C1 Mn1 C5 39.75(12)
C2 Mn1 C5 66.44(12)
C11 Mn1 C5 124.55(12)
C1 Mn1 C3 66.31(12)
C2 Mn1 C3 39.46(12)
C11 Mn1 C3 159.64(13)
C5 Mn1 C3 66.01(12)
C1 Mn1 C4 66.18(11)
C2 Mn1 C4 66.04(11)
C11 Mn1 C4 159.57(13)
C5 Mn1 C4 39.21(12)
C3 Mn1 C4 39.15(12)
C1 Mn1 C12 124.31(12)
C2 Mn1 C12 109.90(12)
C11 Mn1 C12 39.22(13)
C5 Mn1 C12 159.41(13)
C3 Mn1 C12 125.11(13)
C4 Mn1 C12 159.97(13)
C1 Mn1 C15 124.56(12)
C2 Mn1 C15 159.27(13)
C11 Mn1 C15 38.88(12)
C5 Mn1 C15 110.39(12)
C3 Mn1 C15 160.08(12)
C4 Mn1 C15 125.54(12)
C12 Mn1 C15 65.31(13)
C1 Mn1 C13 159.37(13)
C2 Mn1 C13 125.15(12)
C11 Mn1 C13 65.12(12)
C5 Mn1 C13 160.05(13)
C3 Mn1 C13 111.27(12)
C4 Mn1 C13 125.99(12)
C12 Mn1 C13 38.73(13)
C15 Mn1 C13 64.88(12)
C1 Mn1 C14 159.77(13)
C2 Mn1 C14 159.93(13)
C11 Mn1 C14 64.75(12)
C5 Mn1 C14 125.72(12)
C3 Mn1 C14 126.04(12)
C4 Mn1 C14 111.90(11)
C12 Mn1 C14 64.65(12)
C15 Mn1 C14 38.61(12)
C13 Mn1 C14 38.35(12)
C2 C1 C5 107.9(3)
C2 C1 C6 125.1(3)
C5 C1 C6 126.9(3)
C2 C1 Mn1 70.33(17)
C5 C1 Mn1 70.80(16)
C6 C1 Mn1 126.0(2)
C3 C2 C1 108.0(3)
C3 C2 C7 125.7(3)
C1 C2 C7 126.3(3)
C3 C2 Mn1 70.89(16)
C1 C2 Mn1 69.99(17)
C7 C2 Mn1 126.6(2)
C4 C3 C2 108.0(3)
C4 C3 C8 125.4(3)
C2 C3 C8 126.5(3)
C4 C3 Mn1 70.57(16)
C2 C3 Mn1 69.64(17)
C8 C3 Mn1 128.1(2)
C3 C4 C5 108.4(3)
C3 C4 C9 125.8(3)
C5 C4 C9 125.7(3)
C3 C4 Mn1 70.27(17)
C5 C4 Mn1 70.12(16)
C9 C4 Mn1 125.7(2)
C4 C5 C1 107.7(3)
C4 C5 C10 126.3(3)
C1 C5 C10 126.0(3)
C4 C5 Mn1 70.67(16)
C1 C5 Mn1 69.46(16)
C10 C5 Mn1 127.4(2)
C1 C6 H06A 109.5
C1 C6 H06B 109.5
H06A C6 H06B 109.5
C1 C6 H06C 109.5
H06A C6 H06C 109.5
H06B C6 H06C 109.5
C2 C7 H07D 109.5
C2 C7 H07E 109.5
H07D C7 H07E 109.5
C2 C7 H07F 109.5
H07D C7 H07F 109.5
H07E C7 H07F 109.5
C3 C8 H08A 109.5
C3 C8 H08B 109.5
H08A C8 H08B 109.5
C3 C8 H08C 109.5
H08A C8 H08C 109.5
H08B C8 H08C 109.5
C4 C9 H09D 109.5
C4 C9 H09E 109.5
H09D C9 H09E 109.5
C4 C9 H09F 109.5
H09D C9 H09F 109.5
H09E C9 H09F 109.5
C5 C10 H10A 109.5
C5 C10 H10B 109.5
H10A C10 H10B 109.5
C5 C10 H10C 109.5
H10A C10 H10C 109.5
H10B C10 H10C 109.5
C15 C11 C12 108.2(3)
C15 C11 Mn1 71.23(17)
C12 C11 Mn1 70.89(18)
C15 C11 H11 125.9
C12 C11 H11 125.9
Mn1 C11 H11 123.6
C13 C12 C11 107.5(3)
C13 C12 Mn1 71.03(17)
C11 C12 Mn1 69.89(17)
C13 C12 H12 126.3
C11 C12 H12 126.3
Mn1 C12 H12 124.4
C14 C13 C12 108.1(3)
C14 C13 Mn1 70.95(16)
C12 C13 Mn1 70.23(17)
C14 C13 H13 126.0
C12 C13 H13 126.0
Mn1 C13 H13 124.5
C13 C14 C15 108.7(3)
C13 C14 Mn1 70.70(16)
C15 C14 Mn1 70.34(16)
C13 C14 H14 125.6
C15 C14 H14 125.6
Mn1 C14 H14 124.9
C14 C15 C11 107.5(3)
C14 C15 Mn1 71.06(16)
C11 C15 Mn1 69.88(17)
C14 C15 H15 126.3
C11 C15 H15 126.3
Mn1 C15 H15 124.4

loop_
_geom_bond_atom_site_label_1
_geom_bond_atom_site_label_2
_geom_bond_distance
Mn1 C1 2.093(3)
Mn1 C2 2.097(3)
Mn1 C11 2.105(3)
Mn1 C5 2.110(3)
Mn1 C3 2.114(3)
Mn1 C4 2.118(3)
Mn1 C12 2.118(3)
Mn1 C15 2.122(3)
Mn1 C13 2.128(3)
Mn1 C14 2.132(3)
C1 C2 1.422(5)
C1 C5 1.429(4)
C1 C6 1.509(5)
C2 C3 1.422(4)
C2 C7 1.502(5)
C3 C4 1.418(4)
C3 C8 1.504(5)
C4 C5 1.419(4)
C4 C9 1.510(4)
C5 C10 1.505(5)
C6 H06A 0.9800
C6 H06B 0.9800
C6 H06C 0.9800
C7 H07D 0.9800
C7 H07E 0.9800
C7 H07F 0.9800
C8 H08A 0.9800
C8 H08B 0.9800
C8 H08C 0.9800
C9 H09D 0.9800
C9 H09E 0.9800
C9 H09F 0.9800
C10 H10A 0.9800
C10 H10B 0.9800
C10 H10C 0.9800
C11 C15 1.407(4)
C11 C12 1.417(5)
C11 H11 0.9500
C12 C13 1.408(5)
C12 H12 0.9500
C13 C14 1.399(4)
C13 H13 0.9500
C14 C15 1.406(4)
C14 H14 0.9500
C15 H15 0.9500

loop_
_geom_torsion_atom_site_label_1
_geom_torsion_atom_site_label_2
_geom_torsion_atom_site_label_3
_geom_torsion_atom_site_label_4
_geom_torsion
C11 Mn1 C1 C2 120.90(19)
C5 Mn1 C1 C2 -118.1(2)
C3 Mn1 C1 C2 -37.66(18)
C4 Mn1 C1 C2 -80.61(19)
C12 Mn1 C1 C2 79.8(2)
C15 Mn1 C1 C2 161.52(17)
C13 Mn1 C1 C2 50.0(4)
C14 Mn1 C1 C2 -169.5(3)
C2 Mn1 C1 C5 118.1(2)
C11 Mn1 C1 C5 -121.04(18)
C3 Mn1 C1 C5 80.40(19)
C4 Mn1 C1 C5 37.46(17)
C12 Mn1 C1 C5 -162.14(18)
C15 Mn1 C1 C5 -80.4(2)
C13 Mn1 C1 C5 168.1(3)
C14 Mn1 C1 C5 -51.5(4)
C2 Mn1 C1 C6 -119.7(4)
C11 Mn1 C1 C6 1.2(4)
C5 Mn1 C1 C6 122.2(4)
C3 Mn1 C1 C6 -157.4(4)
C4 Mn1 C1 C6 159.7(4)
C12 Mn1 C1 C6 -39.9(4)
C15 Mn1 C1 C6 41.8(4)
C13 Mn1 C1 C6 -69.7(5)
C14 Mn1 C1 C6 70.7(5)
C5 C1 C2 C3 -0.1(3)
C6 C1 C2 C3 -178.2(3)
Mn1 C1 C2 C3 61.0(2)
C5 C1 C2 C7 177.5(3)
C6 C1 C2 C7 -0.6(5)
Mn1 C1 C2 C7 -121.4(3)
C5 C1 C2 Mn1 -61.1(2)
C6 C1 C2 Mn1 120.8(3)
C1 Mn1 C2 C3 -118.3(3)
C11 Mn1 C2 C3 162.86(18)
C5 Mn1 C2 C3 -80.33(19)
C4 Mn1 C2 C3 -37.31(17)
C12 Mn1 C2 C3 121.51(18)
C15 Mn1 C2 C3 -165.8(3)
C13 Mn1 C2 C3 81.0(2)
C14 Mn1 C2 C3 51.1(4)
C11 Mn1 C2 C1 -78.8(2)
C5 Mn1 C2 C1 37.99(18)
C3 Mn1 C2 C1 118.3(3)
C4 Mn1 C2 C1 81.00(19)
C12 Mn1 C2 C1 -120.17(19)
C15 Mn1 C2 C1 -47.5(4)
C13 Mn1 C2 C1 -160.73(17)
C14 Mn1 C2 C1 169.5(3)
C1 Mn1 C2 C7 120.9(4)
C11 Mn1 C2 C7 42.1(4)
C5 Mn1 C2 C7 158.9(4)
C3 Mn1 C2 C7 -120.7(4)
C4 Mn1 C2 C7 -158.0(4)
C12 Mn1 C2 C7 0.8(4)
C15 Mn1 C2 C7 73.4(5)
C13 Mn1 C2 C7 -39.8(4)
C14 Mn1 C2 C7 -69.6(5)
C1 C2 C3 C4 0.0(3)
C7 C2 C3 C4 -177.7(3)
Mn1 C2 C3 C4 60.44(19)
C1 C2 C3 C8 176.5(3)
C7 C2 C3 C8 -1.1(5)
Mn1 C2 C3 C8 -123.0(3)
C1 C2 C3 Mn1 -60.4(2)
C7 C2 C3 Mn1 121.9(3)
C1 Mn1 C3 C4 -80.82(18)
C2 Mn1 C3 C4 -118.7(2)
C11 Mn1 C3 C4 -163.0(3)
C5 Mn1 C3 C4 -37.19(17)
C12 Mn1 C3 C4 162.82(17)
C15 Mn1 C3 C4 46.6(4)
C13 Mn1 C3 C4 121.37(18)
C14 Mn1 C3 C4 80.6(2)
C1 Mn1 C3 C2 37.86(18)
C11 Mn1 C3 C2 -44.3(4)
C5 Mn1 C3 C2 81.49(19)
C4 Mn1 C3 C2 118.7(2)
C12 Mn1 C3 C2 -78.5(2)
C15 Mn1 C3 C2 165.3(3)
C13 Mn1 C3 C2 -119.95(19)
C14 Mn1 C3 C2 -160.70(18)
C1 Mn1 C3 C8 158.9(3)
C2 Mn1 C3 C8 121.0(4)
C11 Mn1 C3 C8 76.7(5)
C5 Mn1 C3 C8 -157.5(3)
C4 Mn1 C3 C8 -120.3(4)
C12 Mn1 C3 C8 42.5(4)
C15 Mn1 C3 C8 -73.7(5)
C13 Mn1 C3 C8 1.1(3)
C14 Mn1 C3 C8 -39.7(4)
C2 C3 C4 C5 0.1(3)
C8 C3 C4 C5 -176.5(3)
Mn1 C3 C4 C5 59.98(19)
C2 C3 C4 C9 179.8(3)
C8 C3 C4 C9 3.2(5)
Mn1 C3 C4 C9 -120.3(3)
C2 C3 C4 Mn1 -59.9(2)
C8 C3 C4 Mn1 123.6(3)
C1 Mn1 C4 C3 81.18(19)
C2 Mn1 C4 C3 37.60(18)
C11 Mn1 C4 C3 163.1(3)
C5 Mn1 C4 C3 119.1(2)
C12 Mn1 C4 C3 -44.9(4)
C15 Mn1 C4 C3 -162.29(17)
C13 Mn1 C4 C3 -79.5(2)
C14 Mn1 C4 C3 -120.70(17)
C1 Mn1 C4 C5 -37.96(18)
C2 Mn1 C4 C5 -81.53(19)
C11 Mn1 C4 C5 43.9(4)
C3 Mn1 C4 C5 -119.1(2)
C12 Mn1 C4 C5 -164.0(3)
C15 Mn1 C4 C5 78.6(2)
C13 Mn1 C4 C5 161.35(17)
C14 Mn1 C4 C5 120.17(18)
C1 Mn1 C4 C9 -158.3(3)
C2 Mn1 C4 C9 158.1(3)
C11 Mn1 C4 C9 -76.4(4)
C5 Mn1 C4 C9 -120.3(3)
C3 Mn1 C4 C9 120.5(3)
C12 Mn1 C4 C9 75.7(4)
C15 Mn1 C4 C9 -41.8(3)
C13 Mn1 C4 C9 41.0(3)
C14 Mn1 C4 C9 -0.2(3)
C3 C4 C5 C1 -0.2(3)
C9 C4 C5 C1 -179.9(3)
Mn1 C4 C5 C1 59.87(19)
C3 C4 C5 C10 177.2(3)
C9 C4 C5 C10 -2.5(5)
Mn1 C4 C5 C10 -122.7(3)
C3 C4 C5 Mn1 -60.1(2)
C9 C4 C5 Mn1 120.2(3)
C2 C1 C5 C4 0.2(3)
C6 C1 C5 C4 178.2(3)
Mn1 C1 C5 C4 -60.64(19)
C2 C1 C5 C10 -177.2(3)
C6 C1 C5 C10 0.8(5)
Mn1 C1 C5 C10 121.9(3)
C2 C1 C5 Mn1 60.8(2)
C6 C1 C5 Mn1 -121.1(3)
C1 Mn1 C5 C4 118.4(2)
C2 Mn1 C5 C4 80.43(19)
C11 Mn1 C5 C4 -162.90(17)
C3 Mn1 C5 C4 37.13(17)
C12 Mn1 C5 C4 164.4(3)
C15 Mn1 C5 C4 -121.69(17)
C13 Mn1 C5 C4 -49.3(4)
C14 Mn1 C5 C4 -81.1(2)
C2 Mn1 C5 C1 -37.92(18)
C11 Mn1 C5 C1 78.8(2)
C3 Mn1 C5 C1 -81.22(19)
C4 Mn1 C5 C1 -118.4(2)
C12 Mn1 C5 C1 46.1(4)
C15 Mn1 C5 C1 119.96(18)
C13 Mn1 C5 C1 -167.7(3)
C14 Mn1 C5 C1 160.54(17)
C1 Mn1 C5 C10 -120.2(4)
C2 Mn1 C5 C10 -158.1(4)
C11 Mn1 C5 C10 -41.5(4)
C3 Mn1 C5 C10 158.6(4)
C4 Mn1 C5 C10 121.4(4)
C12 Mn1 C5 C10 -74.1(5)
C15 Mn1 C5 C10 -0.2(3)
C13 Mn1 C5 C10 72.1(5)
C14 Mn1 C5 C10 40.3(4)
C1 Mn1 C11 C15 121.33(19)
C2 Mn1 C11 C15 162.96(18)
C5 Mn1 C11 C15 79.6(2)
C3 Mn1 C11 C15 -164.4(3)
C4 Mn1 C11 C15 47.5(4)
C12 Mn1 C11 C15 -117.8(3)
C13 Mn1 C11 C15 -80.19(19)
C14 Mn1 C11 C15 -37.68(18)
C1 Mn1 C11 C12 -120.82(19)
C2 Mn1 C11 C12 -79.2(2)
C5 Mn1 C11 C12 -162.52(18)
C3 Mn1 C11 C12 -46.6(4)
C4 Mn1 C11 C12 165.3(3)
C15 Mn1 C11 C12 117.8(3)
C13 Mn1 C11 C12 37.65(18)
C14 Mn1 C11 C12 80.17(19)
C15 C11 C12 C13 0.4(3)
Mn1 C11 C12 C13 -61.4(2)
C15 C11 C12 Mn1 61.8(2)
C1 Mn1 C12 C13 -163.75(18)
C2 Mn1 C12 C13 -121.82(19)
C11 Mn1 C12 C13 117.7(3)
C5 Mn1 C12 C13 162.4(3)
C3 Mn1 C12 C13 -80.3(2)
C4 Mn1 C12 C13 -47.4(4)
C15 Mn1 C12 C13 80.0(2)
C14 Mn1 C12 C13 37.22(18)
C1 Mn1 C12 C11 78.6(2)
C2 Mn1 C12 C11 120.52(19)
C5 Mn1 C12 C11 44.7(4)
C3 Mn1 C12 C11 162.00(17)
C4 Mn1 C12 C11 -165.0(3)
C15 Mn1 C12 C11 -37.65(18)
C13 Mn1 C12 C11 -117.7(3)
C14 Mn1 C12 C11 -80.44(19)
C11 C12 C13 C14 -0.5(3)
Mn1 C12 C13 C14 -61.2(2)
C11 C12 C13 Mn1 60.7(2)
C1 Mn1 C13 C14 159.2(3)
C2 Mn1 C13 C14 -164.04(17)
C11 Mn1 C13 C14 80.1(2)
C5 Mn1 C13 C14 -43.6(4)
C3 Mn1 C13 C14 -121.70(19)
C4 Mn1 C13 C14 -79.9(2)
C12 Mn1 C13 C14 118.2(3)
C15 Mn1 C13 C14 37.01(18)
C1 Mn1 C13 C12 41.0(4)
C2 Mn1 C13 C12 77.7(2)
C11 Mn1 C13 C12 -38.12(19)
C5 Mn1 C13 C12 -161.8(3)
C3 Mn1 C13 C12 120.1(2)
C4 Mn1 C13 C12 161.86(19)
C15 Mn1 C13 C12 -81.2(2)
C14 Mn1 C13 C12 -118.2(3)
C12 C13 C14 C15 0.4(3)
Mn1 C13 C14 C15 -60.3(2)
C12 C13 C14 Mn1 60.7(2)
C1 Mn1 C14 C13 -158.8(3)
C2 Mn1 C14 C13 40.9(4)
C11 Mn1 C14 C13 -81.2(2)
C5 Mn1 C14 C13 163.16(18)
C3 Mn1 C14 C13 78.7(2)
C4 Mn1 C14 C13 120.84(19)
C12 Mn1 C14 C13 -37.59(19)
C15 Mn1 C14 C13 -119.1(3)
C1 Mn1 C14 C15 -39.7(4)
C2 Mn1 C14 C15 160.0(3)
C11 Mn1 C14 C15 37.94(18)
C5 Mn1 C14 C15 -77.7(2)
C3 Mn1 C14 C15 -162.21(18)
C4 Mn1 C14 C15 -120.04(19)
C12 Mn1 C14 C15 81.5(2)
C13 Mn1 C14 C15 119.1(3)
C13 C14 C15 C11 -0.2(3)
Mn1 C14 C15 C11 -60.7(2)
C13 C14 C15 Mn1 60.5(2)
C12 C11 C15 C14 -0.1(3)
Mn1 C11 C15 C14 61.5(2)
C12 C11 C15 Mn1 -61.6(2)
C1 Mn1 C15 C14 164.45(18)
C2 Mn1 C15 C14 -160.7(3)
C11 Mn1 C15 C14 -117.6(3)
C5 Mn1 C15 C14 122.18(19)
C3 Mn1 C15 C14 46.5(4)
C4 Mn1 C15 C14 80.8(2)
C12 Mn1 C15 C14 -79.7(2)
C13 Mn1 C15 C14 -36.77(18)
C1 Mn1 C15 C11 -77.9(2)
C2 Mn1 C15 C11 -43.0(4)
C5 Mn1 C15 C11 -120.19(19)
C3 Mn1 C15 C11 164.1(3)
C4 Mn1 C15 C11 -161.57(18)
C12 Mn1 C15 C11 37.98(19)
C13 Mn1 C15 C11 80.9(2)
C14 Mn1 C15 C11 117.6(3)
